data_2007463
loop_
_publ_author_name
'Schulz Lang, Ernesto'
'Pradella Ziani, Juliana'
'Abram, Ulrich'

_publ_section_title
;
 Tris(phenylseleno)methane
;
_journal_issue 7
_journal_name_full 'Acta Crystallographica Section C'
_journal_page_first 1010
_journal_page_last 1011
_journal_paper_doi 10.1107/S0108270198001085
_journal_volume 54
_journal_year 1998
_chemical_formula_moiety 'C19 H16 Se3'
_chemical_formula_sum 'C19 H16 Se3'
_chemical_formula_weight 481.20
_chemical_name_systematic
;
Tris(selenophenyl)methane
;
_space_group_IT_number 148
_symmetry_cell_setting trigonal
_symmetry_space_group_name_Hall '-R 3'
_symmetry_space_group_name_H-M 'R -3 :H'
_audit_creation_method SHELXL97
_cell_angle_alpha 90.00
_cell_angle_beta 90.00
_cell_angle_gamma 120.00
_cell_formula_units_Z 6
_cell_length_a 12.5841(8)
_cell_length_b 12.5841(8)
_cell_length_c 18.993(2)
_cell_measurement_reflns_used 25
_cell_measurement_temperature 203(2)
_cell_measurement_theta_max 15.20
_cell_measurement_theta_min 6.47
_cell_volume 2604.8(4)
_computing_cell_refinement 'SET4 in CAD-4 Software'
_computing_data_collection 'CAD-4 Software (Enraf--Nonius, 1989)'
_computing_data_reduction 'HELENA (Spek, 1995a)'
_computing_molecular_graphics 'ZORTEP (Zsolnai, 1997)'
_computing_publication_material SHELXL97
_computing_structure_refinement 'SHELXL97 (Sheldrick, 1997)'
_computing_structure_solution 'SHELXS86 (Sheldrick, 1990)'
_diffrn_ambient_temperature 203(2)
_diffrn_measured_fraction_theta_full 0.333
_diffrn_measured_fraction_theta_max 0.333
_diffrn_measurement_device_type 'Enraf--Nonius CAD-4'
_diffrn_measurement_method '\w scans'
_diffrn_radiation_monochromator graphite
_diffrn_radiation_source 'fine-focus sealed tube'
_diffrn_radiation_type MoK\a
_diffrn_radiation_wavelength 0.71073
_diffrn_reflns_av_R_equivalents 0.049
_diffrn_reflns_av_sigmaI/netI 0.043
_diffrn_reflns_limit_h_max 17
_diffrn_reflns_limit_h_min -12
_diffrn_reflns_limit_k_max 13
_diffrn_reflns_limit_k_min -17
_diffrn_reflns_limit_l_max 25
_diffrn_reflns_limit_l_min -13
_diffrn_reflns_number 3030
_diffrn_reflns_theta_full 28.95
_diffrn_reflns_theta_max 28.95
_diffrn_reflns_theta_min 3.22
_diffrn_standards_decay_% 1.05
_diffrn_standards_interval_count 200
_diffrn_standards_interval_time 3600
_diffrn_standards_number 3
_exptl_absorpt_coefficient_mu 6.348
_exptl_absorpt_correction_T_max 0.386
_exptl_absorpt_correction_T_min 0.349
_exptl_absorpt_correction_type 'semi-empirical \y scans (Spek, 1995b)'
_exptl_crystal_colour colourless
_exptl_crystal_density_diffrn 1.841
_exptl_crystal_density_method 'not measured'
_exptl_crystal_description block
_exptl_crystal_F_000 1392
_exptl_crystal_size_max 0.20
_exptl_crystal_size_mid 0.20
_exptl_crystal_size_min 0.15
_refine_diff_density_max 0.334
_refine_diff_density_min -0.836
_refine_ls_extinction_method none
_refine_ls_goodness_of_fit_ref 1.073
_refine_ls_hydrogen_treatment 'H atoms refined'
_refine_ls_matrix_type full
_refine_ls_number_parameters 89
_refine_ls_number_reflns 1534
_refine_ls_number_restraints 0
_refine_ls_restrained_S_all 1.073
_refine_ls_R_factor_all 0.048
_refine_ls_R_factor_gt 0.029
_refine_ls_shift/su_max <0.001
_refine_ls_shift/su_mean 0.000
_refine_ls_structure_factor_coef Fsqd
_refine_ls_weighting_details 'w = 1/[\s^2^(Fo^2^)+(0.0318P)^2^] where P=(Fo^2^+2Fc^2^)/3'
_refine_ls_weighting_scheme calc
_refine_ls_wR_factor_ref 0.067
_reflns_number_gt 1199
_reflns_number_total 1534
_reflns_threshold_expression I>2\s(I)
_cod_data_source_file na1344.cif
_cod_data_source_block na1344
_cod_depositor_comments
;
The following automatic conversions were performed:

'_refine_ls_weighting_scheme' value 'calc w =
1/[\s^2^(Fo^2^)+(0.0318P)^2^] where P=(Fo^2^+2Fc^2^)/3' was changed
to 'calc'. New tag '_refine_ls_weighting_details' was created. The
value of the new tag was set to 'w = 1/[\s^2^(Fo^2^)+(0.0318P)^2^]
where P=(Fo^2^+2Fc^2^)/3'.

Automatic conversion script
Id: cif_fix_values 3143 2015-03-26 13:38:13Z robertas 
;
_cod_original_cell_volume 2604.7(4)
_cod_original_sg_symbol_H-M 'R -3'
_cod_database_code 2007463

loop_
_symmetry_equiv_pos_as_xyz
'x, y, z'
'-y, x-y, z'
'-x+y, -x, z'
'x+2/3, y+1/3, z+1/3'
'-y+2/3, x-y+1/3, z+1/3'
'-x+y+2/3, -x+1/3, z+1/3'
'x+1/3, y+2/3, z+2/3'
'-y+1/3, x-y+2/3, z+2/3'
'-x+y+1/3, -x+2/3, z+2/3'
'-x, -y, -z'
'y, -x+y, -z'
'x-y, x, -z'
'-x+2/3, -y+1/3, -z+1/3'
'y+2/3, -x+y+1/3, -z+1/3'
'x-y+2/3, x+1/3, -z+1/3'
'-x+1/3, -y+2/3, -z+2/3'
'y+1/3, -x+y+2/3, -z+2/3'
'x-y+1/3, x+2/3, -z+2/3'

loop_
_atom_site_label
_atom_site_fract_x
_atom_site_fract_y
_atom_site_fract_z
_atom_site_U_iso_or_equiv
_atom_site_adp_type
_atom_site_calc_flag
_atom_site_refinement_flags
_atom_site_occupancy
_atom_site_disorder_assembly
_atom_site_disorder_group
_atom_site_type_symbol
Se .16480(2) .05801(3) .162402(15) .02664(10) Uani d . 1 . . Se
C1 0 0 .1246(2) .0224(9) Uani d S 1 . . C
C11 .2174(2) -.0361(2) .10738(13) .0224(5) Uani d . 1 . . C
C12 .2865(3) .0158(3) .04703(15) .0280(6) Uani d . 1 . . C
C13 .3339(3) -.0461(3) .00977(16) .0316(6) Uani d . 1 . . C
C14 .3112(3) -.1600(3) .03236(15) .0299(6) Uani d . 1 . . C
C15 .2413(3) -.2124(3) .09203(14) .0272(6) Uani d . 1 . . C
C16 .1938(3) -.1511(3) .12988(14) .0253(5) Uani d . 1 . . C
H1 0 0 .067(3) .057(19) Uiso d S 1 . . H
H12 .299(3) .094(3) .0335(16) .035(8) Uiso d . 1 . . H
H13 .379(3) -.009(3) -.0323(18) .045(10) Uiso d . 1 . . H
H14 .338(3) -.203(3) .0072(16) .034(8) Uiso d . 1 . . H
H15 .219(3) -.298(3) .1080(15) .026(7) Uiso d . 1 . . H
H16 .148(3) -.188(3) .1695(16) .034(8) Uiso d . 1 . . H

loop_
_atom_site_aniso_label
_atom_site_aniso_U_11
_atom_site_aniso_U_22
_atom_site_aniso_U_33
_atom_site_aniso_U_12
_atom_site_aniso_U_13
_atom_site_aniso_U_23
Se .02126(15) .02471(16) .03413(15) .01164(12) -.00594(10) -.00849(11)
C1 .0208(13) .0208(13) .026(2) .0104(7) .000 .000
C11 .0158(12) .0205(12) .0306(13) .0088(10) -.0039(9) -.0029(10)
C12 .0250(14) .0199(13) .0367(14) .0095(11) .0010(11) .0033(11)
C13 .0250(15) .0350(16) .0335(14) .0140(13) .0051(11) .0038(12)
C14 .0278(15) .0339(16) .0346(14) .0202(13) -.0057(11) -.0070(12)
C15 .0307(14) .0240(14) .0327(13) .0178(12) -.0046(11) .0010(10)
C16 .0246(13) .0244(14) .0263(12) .0117(12) -.0008(10) .0024(10)

loop_
_atom_type_symbol
_atom_type_description
_atom_type_scat_dispersion_real
_atom_type_scat_dispersion_imag
_atom_type_scat_source
C C 0.0033 0.0016 'International Tables Vol C Tables 4.2.6.8 and 6.1.1.4'
H H 0.0000 0.0000 'International Tables Vol C Tables 4.2.6.8 and 6.1.1.4'
Se Se -0.0929 2.2259 'International Tables Vol C Tables 4.2.6.8 and 6.1.1.4'

loop_
_geom_angle_atom_site_label_1
_geom_angle_atom_site_label_2
_geom_angle_atom_site_label_3
_geom_angle_site_symmetry_1
_geom_angle_site_symmetry_3
_geom_angle
_geom_angle_publ_flag
C11 Se C1 . . 101.40(11) y
Se C1 Se . 3 107.38(12) y
Se C1 Se . 2 107.38(12) ?
Se C1 Se 3 2 107.38(12) ?
Se C1 H1 . . 111.49(12) y
Se C1 H1 3 . 111.49(12) ?
Se C1 H1 2 . 111.49(12) ?
C12 C11 C16 . . 120.0(2) ?
C12 C11 Se1 . . 119.0(2) ?
C16 C11 Se1 . . 120.80(19) ?
C13 C12 C11 . . 120.1(3) ?
C13 C12 H12 . . 123.2(19) ?
C11 C12 H12 . . 116.8(19) ?
C14 C13 C12 . . 119.9(3) ?
C14 C13 H13 . . 122(2) ?
C12 C13 H13 . . 118(2) ?
C13 C14 C15 . . 120.1(3) ?
C13 C14 H14 . . 121(2) ?
C15 C14 H14 . . 119(2) ?
C14 C15 C16 . . 120.4(3) ?
C14 C15 H15 . . 121.7(16) ?
C16 C15 H15 . . 117.8(16) ?
C15 C16 C11 . . 119.4(2) ?
C15 C16 H16 . . 118(2) ?
C11 C16 H16 . . 122(2) ?

loop_
_geom_bond_atom_site_label_1
_geom_bond_atom_site_label_2
_geom_bond_site_symmetry_2
_geom_bond_distance
_geom_bond_publ_flag
Se C11 . 1.928(3) y
Se C1 . 1.9581(16) y
C1 Se 3 1.9581(16) ?
C1 Se 2 1.9581(16) ?
C1 H1 . 1.10(6) y
C11 C12 . 1.388(4) ?
C11 C16 . 1.391(4) ?
C12 C13 . 1.388(4) ?
C12 H12 . .95(3) ?
C13 C14 . 1.383(4) ?
C13 H13 . .95(4) ?
C14 C15 . 1.383(4) ?
C14 H14 . .91(3) ?
C15 C16 . 1.389(4) ?
C15 H15 . 1.01(3) ?
C16 H16 . .92(3) ?
